data_8000380
loop_
_publ_author_name
'Andrzejewski, Micha\/l'
'Katrusiak, Andrzej'

_publ_section_title
;
 Piezochromic Porous Metal-Organic Framework.
;
_journal_issue 1
_journal_name_full 'The journal of physical chemistry letters'
_journal_page_first 279
_journal_page_last 284
_journal_paper_doi 10.1021/acs.jpclett.6b02458
_journal_volume 8
_journal_year 2017
_chemical_formula_moiety 'C14 H18 Co N2 O5'
_chemical_formula_sum 'C14 H18 Co N2 O5'
_chemical_formula_weight 353.23
_chemical_name_common AMU1
_chemical_name_systematic
;
Co(1,4-benzenedicarboxylate)(1,4-diazabicyclo[2.2.2]octane)H2O
;
_space_group_crystal_system triclinic
_space_group_IT_number 1
_space_group_name_Hall 'P 1'
_space_group_name_H-M_alt 'P 1'
_atom_sites_solution_hydrogens mixed
_atom_sites_solution_primary direct
_audit_creation_date 2016-07-12
_audit_creation_method
;
Olex2 1.2
(compiled 2016.02.19 svn.r3266 for OlexSys, GUI svn.r5155)
;
_cell_angle_alpha 90.32(3)
_cell_angle_beta 97.38(3)
_cell_angle_gamma 95.055(15)
_cell_formula_units_Z 1
_cell_length_a 5.7562(10)
_cell_length_b 6.9942(13)
_cell_length_c 10.529(4)
_cell_measurement_reflns_used 708
_cell_measurement_temperature 296(2)
_cell_measurement_theta_max 52.386
_cell_measurement_theta_min 9.654
_cell_volume 418.69(19)
_computing_molecular_graphics 'Olex2 (Dolomanov et al., 2009)'
_computing_publication_material 'Olex2 (Dolomanov et al., 2009)'
_computing_structure_refinement 'ShelXL (Sheldrick, 2015)'
_computing_structure_solution 'ShelXS (Sheldrick, 2008)'
_diffrn_ambient_temperature 296(2)
_diffrn_measured_fraction_theta_full 0.227
_diffrn_measured_fraction_theta_max 0.223
_diffrn_measurement_device_type 'multiwire proportional'
_diffrn_measurement_method 'phi and omega scans'
_diffrn_radiation_monochromator graphite
_diffrn_radiation_type MoK\a
_diffrn_radiation_wavelength 0.71073
_diffrn_reflns_av_R_equivalents 0.0689
_diffrn_reflns_av_unetI/netI 0.1105
_diffrn_reflns_Laue_measured_fraction_full 0.227
_diffrn_reflns_Laue_measured_fraction_max 0.223
_diffrn_reflns_limit_h_max 6
_diffrn_reflns_limit_h_min -7
_diffrn_reflns_limit_k_max 8
_diffrn_reflns_limit_k_min -8
_diffrn_reflns_limit_l_max 4
_diffrn_reflns_limit_l_min -5
_diffrn_reflns_number 1924
_diffrn_reflns_point_group_measured_fraction_full 0.227
_diffrn_reflns_point_group_measured_fraction_max 0.223
_diffrn_reflns_theta_full 26.000
_diffrn_reflns_theta_max 26.193
_diffrn_reflns_theta_min 4.827
_exptl_absorpt_coefficient_mu 1.047
_exptl_absorpt_correction_T_max 0.901
_exptl_absorpt_correction_T_min 0.882
_exptl_absorpt_correction_type multi-scan
_exptl_absorpt_process_details
;
Data were collected and reduced by program CrysAlisPro, 
and SCALE3 ABSPACK was used for absorption correction
;
_exptl_crystal_colour yellow
_exptl_crystal_density_diffrn 1.401
_exptl_crystal_description plate
_exptl_crystal_F_000 183
_exptl_crystal_size_max 0.3
_exptl_crystal_size_mid 0.1
_exptl_crystal_size_min 0.1
_refine_diff_density_max 1.254
_refine_diff_density_min -0.636
_refine_diff_density_rms 0.156
_refine_ls_abs_structure_details
;
 Refined as a perfect inversion twin.
;
_refine_ls_abs_structure_Flack 0.5
_refine_ls_extinction_method none
_refine_ls_goodness_of_fit_ref 1.309
_refine_ls_hydrogen_treatment constr
_refine_ls_matrix_type full
_refine_ls_number_parameters 69
_refine_ls_number_reflns 708
_refine_ls_number_restraints 22
_refine_ls_restrained_S_all 1.294
_refine_ls_R_factor_all 0.1760
_refine_ls_R_factor_gt 0.1385
_refine_ls_shift/su_max 0.000
_refine_ls_shift/su_mean 0.000
_refine_ls_structure_factor_coef Fsqd
_refine_ls_weighting_details 'w=1/[\s^2^(Fo^2^)+(0.2000P)^2^] where P=(Fo^2^+2Fc^2^)/3'
_refine_ls_weighting_scheme calc
_refine_ls_wR_factor_gt 0.3299
_refine_ls_wR_factor_ref 0.3563
_reflns_Friedel_coverage 1.000
_reflns_Friedel_fraction_full 0.227
_reflns_Friedel_fraction_max 0.223
_reflns_number_gt 465
_reflns_number_total 708
_reflns_threshold_expression 'I > 2\s(I)'
_cod_data_source_file jz6b02458_si_004.cif
_cod_data_source_block 157GPa_P1
_cod_database_code 8000380
_shelx_space_group_comment
;
The symmetry employed for this shelxl refinement is uniquely defined
by the following loop, which should always be used as a source of
symmetry information in preference to the above space-group names.
They are only intended as comments.
;
_olex2_refinement_description
;
1. Fixed Uiso
 At 1.2 times of:
  All C(H) groups, All C(H,H) groups
 At 1.5 times of:
  All O(H,H) groups
2. Restrained distances
 O3-C8
 1.25 with sigma of 0.002
 C8-C4
 1.48 with sigma of 0.02
 C1-C7
 1.48 with sigma of 0.02
 O2-C7
 1.25 with sigma of 0.002
 C7-O1
 1.25 with sigma of 0.002
 C9-N1
 1.48 with sigma of 0.02
 C11-N1
 1.48 with sigma of 0.02
 N1-C13
 1.48 with sigma of 0.02
 C12-C11
 1.52 with sigma of 0.02
 C10-C9
 1.52 with sigma of 0.02
 C14-C13
 1.52 with sigma of 0.02
 N2-C14
 1.48 with sigma of 0.02
 N2-C12
 1.48 with sigma of 0.002
 N2-C10
 1.48 with sigma of 0.002
 O1-O2
 2.163 with sigma of 0.02
 C14-C12
 2.36 with sigma of 0.002
 C14-C10
 2.36 with sigma of 0.002
 O4-O3
 2.16 with sigma of 0.002
 O4-C8 \\sim C8-O3
 with sigma of 0.02
3. Uiso/Uaniso restraints and constraints
Uiso(C5) = Uiso(C6) = Uiso(C1) = Uiso(C2) = Uiso(C3) = Uiso(C4)
Uiso(N1) = Uiso(N2)
Uiso(O4) = Uiso(O3) = Uiso(O2) = Uiso(O1)
4.a Rotating group:
 O1W(H1WA,H1WB)
4.b Secondary CH2 refined with riding coordinates:
 C11(H11A,H11B), C9(H9A,H9B), C12(H12A,H12B), C14(H14A,H14B), C10(H10A,H10B),
 C13(H13A,H13B)
4.c Aromatic/amide H refined with riding coordinates:
 C6(H6), C2(H2), C3(H3), C5(H5)
4.d Fitted hexagon refined as free rotating group:
 C6(C1,C2,C3,C4,C5)
;
_olex2_submission_special_instructions 'No special instructions were received'

loop_
_space_group_symop_operation_xyz
'x, y, z'

loop_
_atom_site_label
_atom_site_type_symbol
_atom_site_fract_x
_atom_site_fract_y
_atom_site_fract_z
_atom_site_U_iso_or_equiv
_atom_site_adp_type
_atom_site_occupancy
_atom_site_site_symmetry_order
_atom_site_calc_flag
_atom_site_refinement_flags_posn
Co1 Co -0.003(4) 0.0000(18) -0.008(5) 0.031(3) Uiso 1 1 d .
O2 O -0.275(6) -0.039(6) 0.105(6) 0.046(7) Uiso 1 1 d D
N1 N 0.003(7) 0.323(5) -0.002(9) 0.019(5) Uiso 1 1 d D
O1 O 0.095(5) 0.007(5) 0.187(8) 0.046(7) Uiso 1 1 d D
N2 N -0.006(4) 0.684(4) -0.014(3) 0.019(5) Uiso 1 1 d D
O1W O 0.333(7) 0.024(4) -0.049(11) 0.018(8) Uiso 1 1 d .
H1WA H 0.3547 0.1080 -0.1181 0.027 Uiso 1 1 d GR
H1WB H 0.4434 0.0711 0.0187 0.027 Uiso 1 1 d GR
C11 C -0.242(8) 0.372(4) -0.001(16) 0.027(12) Uiso 1 1 d D
H11A H -0.3057 0.3149 0.0728 0.032 Uiso 1 1 calc R
H11B H -0.3400 0.3224 -0.0778 0.032 Uiso 1 1 calc R
C8 C -0.327(6) -0.043(6) 0.713(6) 0.027(13) Uiso 1 1 d D
C9 C 0.087(9) 0.396(4) -0.123(10) 0.008(9) Uiso 1 1 d D
H9A H -0.0100 0.3335 -0.1958 0.010 Uiso 1 1 calc R
H9B H 0.2477 0.3651 -0.1246 0.010 Uiso 1 1 calc R
C12 C -0.239(4) 0.589(4) 0.007(8) 0.026(12) Uiso 1 1 d D
H12A H -0.3583 0.6311 -0.0580 0.031 Uiso 1 1 calc R
H12B H -0.2759 0.6270 0.0898 0.031 Uiso 1 1 calc R
O3 O -0.532(5) -0.096(5) 0.733(7) 0.046(7) Uiso 1 1 d D
C7 C -0.119(5) -0.017(5) 0.199(5) 0.016(10) Uiso 1 1 d D
C14 C 0.162(6) 0.624(4) 0.094(3) 0.041(15) Uiso 1 1 d D
H14A H 0.1212 0.6764 0.1732 0.050 Uiso 1 1 calc R
H14B H 0.3179 0.6806 0.0833 0.050 Uiso 1 1 calc R
C10 C 0.077(6) 0.615(3) -0.131(3) 0.026(12) Uiso 1 1 d D
H10A H 0.2318 0.6768 -0.1392 0.031 Uiso 1 1 calc R
H10B H -0.0296 0.6452 -0.2059 0.031 Uiso 1 1 calc R
C13 C 0.169(9) 0.410(4) 0.107(10) 0.026(13) Uiso 1 1 d D
H13A H 0.3266 0.3735 0.1030 0.031 Uiso 1 1 calc R
H13B H 0.1198 0.3678 0.1881 0.031 Uiso 1 1 calc R
C6 C -0.004(6) 0.029(5) 0.427(6) 0.032(6) Uiso 1 1 d .
H6 H 0.1470 0.0690 0.4090 0.038 Uiso 1 1 calc R
C1 C -0.183(8) -0.020(5) 0.328(6) 0.032(6) Uiso 1 1 d DG
C2 C -0.408(7) -0.079(5) 0.355(6) 0.032(6) Uiso 1 1 d G
H2 H -0.5276 -0.1123 0.2883 0.038 Uiso 1 1 calc R
C3 C -0.454(6) -0.089(4) 0.481(6) 0.032(6) Uiso 1 1 d G
H3 H -0.6043 -0.1286 0.4992 0.038 Uiso 1 1 calc R
C4 C -0.275(8) -0.040(5) 0.580(6) 0.032(6) Uiso 1 1 d DG
C5 C -0.050(7) 0.020(4) 0.553(6) 0.032(6) Uiso 1 1 d G
H5 H 0.0703 0.0527 0.6199 0.038 Uiso 1 1 calc R
O4 O -0.171(6) -0.005(5) 0.804(7) 0.046(7) Uiso 1 1 d D

loop_
_atom_type_symbol
_atom_type_description
_atom_type_scat_dispersion_real
_atom_type_scat_dispersion_imag
_atom_type_scat_source
C C 0.0033 0.0016 'International Tables Vol C Tables 4.2.6.8 and 6.1.1.4'
H H 0.0000 0.0000 'International Tables Vol C Tables 4.2.6.8 and 6.1.1.4'
Co Co 0.3494 0.9721 'International Tables Vol C Tables 4.2.6.8 and 6.1.1.4'
N N 0.0061 0.0033 'International Tables Vol C Tables 4.2.6.8 and 6.1.1.4'
O O 0.0106 0.0060 'International Tables Vol C Tables 4.2.6.8 and 6.1.1.4'

loop_
_geom_angle_atom_site_label_1
_geom_angle_atom_site_label_2
_geom_angle_atom_site_label_3
_geom_angle
_geom_angle_site_symmetry_1
_geom_angle_site_symmetry_3
O2 Co1 N1 93.6(19) . .
O2 Co1 N2 86.7(16) . 1_545
O2 Co1 O4 104.9(18) . 1_554
O1 Co1 O2 63.8(15) . .
O1 Co1 N1 89(3) . .
O1 Co1 N2 91(2) . 1_545
O1 Co1 O4 168.4(17) . 1_554
N2 Co1 N1 179.7(16) 1_545 .
O1W Co1 O2 157(3) . .
O1W Co1 N1 89.8(12) . .
O1W Co1 O1 94(3) . .
O1W Co1 N2 89.9(11) . 1_545
O1W Co1 O4 97(3) . 1_554
O4 Co1 N1 90(3) 1_554 .
O4 Co1 N2 90(2) 1_554 1_545
C7 O2 Co1 86(3) . .
C11 N1 Co1 108(2) . .
C11 N1 C9 109(7) . .
C11 N1 C13 113(7) . .
C9 N1 Co1 108(3) . .
C9 N1 C13 108(4) . .
C13 N1 Co1 112(3) . .
C7 O1 Co1 88(3) . .
C12 N2 Co1 111.9(19) . 1_565
C14 N2 Co1 109(3) . 1_565
C14 N2 C12 105.7(13) . .
C14 N2 C10 105.7(13) . .
C10 N2 Co1 112(2) . 1_565
C10 N2 C12 113(5) . .
Co1 O1W H1WA 112.5 . .
Co1 O1W H1WB 113.7 . .
H1WA O1W H1WB 105.4 . .
N1 C11 H11A 110.1 . .
N1 C11 H11B 110.1 . .
N1 C11 C12 108(3) . .
H11A C11 H11B 108.4 . .
C12 C11 H11A 110.1 . .
C12 C11 H11B 110.1 . .
O3 C8 C4 118(3) . .
O4 C8 O3 121(2) . .
O4 C8 C4 121(3) . .
N1 C9 H9A 109.5 . .
N1 C9 H9B 109.5 . .
N1 C9 C10 111(4) . .
H9A C9 H9B 108.1 . .
C10 C9 H9A 109.5 . .
C10 C9 H9B 109.5 . .
N2 C12 C11 112(3) . .
N2 C12 H12A 109.3 . .
N2 C12 H12B 109.3 . .
C11 C12 H12A 109.3 . .
C11 C12 H12B 109.3 . .
H12A C12 H12B 107.9 . .
O2 C7 O1 122(3) . .
O2 C7 C1 120(3) . .
O1 C7 C1 118(4) . .
N2 C14 H14A 108.6 . .
N2 C14 H14B 108.6 . .
N2 C14 C13 115(4) . .
H14A C14 H14B 107.5 . .
C13 C14 H14A 108.6 . .
C13 C14 H14B 108.6 . .
N2 C10 C9 108(4) . .
N2 C10 H10A 110.0 . .
N2 C10 H10B 110.0 . .
C9 C10 H10A 110.0 . .
C9 C10 H10B 110.0 . .
H10A C10 H10B 108.4 . .
N1 C13 C14 106(4) . .
N1 C13 H13A 110.6 . .
N1 C13 H13B 110.6 . .
C14 C13 H13A 110.6 . .
C14 C13 H13B 110.6 . .
H13A C13 H13B 108.8 . .
C1 C6 H6 120.0 . .
C1 C6 C5 120.0 . .
C5 C6 H6 120.0 . .
C6 C1 C7 117(3) . .
C2 C1 C7 123(3) . .
C2 C1 C6 120.0 . .
C1 C2 H2 120.0 . .
C3 C2 C1 120.0 . .
C3 C2 H2 120.0 . .
C2 C3 H3 120.0 . .
C2 C3 C4 120.0 . .
C4 C3 H3 120.0 . .
C3 C4 C8 120(3) . .
C5 C4 C8 120(3) . .
C5 C4 C3 120.0 . .
C6 C5 H5 120.0 . .
C4 C5 C6 120.0 . .
C4 C5 H5 120.0 . .
C8 O4 Co1 158(3) . 1_556

loop_
_geom_bond_atom_site_label_1
_geom_bond_atom_site_label_2
_geom_bond_distance
_geom_bond_site_symmetry_2
Co1 O2 2.08(5) .
Co1 N1 2.26(4) .
Co1 O1 2.06(9) .
Co1 N2 2.21(3) 1_545
Co1 O1W 2.03(3) .
Co1 O4 2.09(7) 1_554
O2 C7 1.250(3) .
N1 C11 1.48(3) .
N1 C9 1.49(3) .
N1 C13 1.49(3) .
O1 C7 1.250(3) .
N2 Co1 2.21(3) 1_565
N2 C12 1.480(3) .
N2 C14 1.48(3) .
N2 C10 1.480(3) .
O1W H1WA 0.9498 .
O1W H1WB 0.9309 .
C11 H11A 0.9700 .
C11 H11B 0.9700 .
C11 C12 1.52(3) .
C8 O3 1.249(3) .
C8 C4 1.47(3) .
C8 O4 1.24(3) .
C9 H9A 0.9700 .
C9 H9B 0.9700 .
C9 C10 1.54(3) .
C12 H12A 0.9700 .
C12 H12B 0.9700 .
C7 C1 1.45(3) .
C14 H14A 0.9700 .
C14 H14B 0.9700 .
C14 C13 1.51(3) .
C10 H10A 0.9700 .
C10 H10B 0.9700 .
C13 H13A 0.9700 .
C13 H13B 0.9700 .
C6 H6 0.9300 .
C6 C1 1.3900 .
C6 C5 1.3900 .
C1 C2 1.3900 .
C2 H2 0.9300 .
C2 C3 1.3900 .
C3 H3 0.9300 .
C3 C4 1.3900 .
C4 C5 1.3900 .
C5 H5 0.9300 .
O4 Co1 2.09(7) 1_556

loop_
_geom_torsion_atom_site_label_1
_geom_torsion_atom_site_label_2
_geom_torsion_atom_site_label_3
_geom_torsion_atom_site_label_4
_geom_torsion
_geom_torsion_site_symmetry_1
_geom_torsion_site_symmetry_4
Co1 O2 C7 O1 -2(4) . .
Co1 O2 C7 C1 178(3) . .
Co1 N1 C11 C12 179(7) . .
Co1 N1 C9 C10 175(4) . .
Co1 N1 C13 C14 177(4) . .
Co1 O1 C7 O2 2(4) . .
Co1 O1 C7 C1 -178(3) . .
Co1 N2 C12 C11 179(7) 1_565 .
Co1 N2 C14 C13 177(4) 1_565 .
Co1 N2 C10 C9 176(4) 1_565 .
O2 C7 C1 C6 -172(3) . .
O2 C7 C1 C2 12(5) . .
N1 C11 C12 N2 10(12) . .
N1 C9 C10 N2 2(4) . .
O1 C7 C1 C6 8(4) . .
O1 C7 C1 C2 -168(3) . .
N2 C14 C13 N1 3(4) . .
C11 N1 C9 C10 59(6) . .
C11 N1 C13 C14 -61(6) . .
C8 C4 C5 C6 -178(3) . .
C9 N1 C11 C12 -65(10) . .
C9 N1 C13 C14 59(4) . .
C12 N2 C14 C13 57(4) . .
C12 N2 C10 C9 -57(4) . .
O3 C8 C4 C3 2(5) . .
O3 C8 C4 C5 179(3) . .
O3 C8 O4 Co1 18(12) . 1_556
C7 C1 C2 C3 176(3) . .
C14 N2 C12 C11 -63(8) . .
C14 N2 C10 C9 58(4) . .
C10 N2 C12 C11 52(7) . .
C10 N2 C14 C13 -63(4) . .
C13 N1 C11 C12 54(11) . .
C13 N1 C9 C10 -64(4) . .
C6 C1 C2 C3 0.0 . .
C1 C6 C5 C4 0.0 . .
C1 C2 C3 C4 0.0 . .
C2 C3 C4 C8 178(3) . .
C2 C3 C4 C5 0.0 . .
C3 C4 C5 C6 0.0 . .
C4 C8 O4 Co1 -158(7) . 1_556
C5 C6 C1 C7 -176(3) . .
C5 C6 C1 C2 0.0 . .
O4 C8 C4 C3 178(3) . .
O4 C8 C4 C5 -4(5) . .
